data_1566236
loop_
_publ_author_name
'Jiri Sejkora'
'Ian E. Grey'
'Anthony R. Kampf'
'Jakub Plasil'
'Pavel Skacha'

_publ_section_title
;
 Bouskaite, a new molybdenyl-hydrogensulfate mineral,
 (MoO2)2O(SO3OH)2(H2O)2 . 2H2O, from the Lill mine, Pribram ore area,
 Czech Republic
;
_journal_name_full 'Journal of GeoSciences'
_journal_page_first 197
_journal_page_last 205
_journal_paper_doi 10.3190/jgeosci.287
_journal_volume 64
_journal_year 2019
_chemical_absolute_configuration .
_chemical_formula_sum 'H10 Mo2 O17 S2'
_chemical_formula_weight 538.1
_space_group_IT_number 2
_space_group_name_Hall '-P 1'
_space_group_name_H-M_alt 'P -1'
_symmetry_cell_setting triclinic
_symmetry_Int_Tables_number 2
_symmetry_space_group_name_Hall '-P 1'
_symmetry_space_group_name_H-M 'P -1'
_cell_angle_alpha 97.430(10)
_cell_angle_beta 100.05(2)
_cell_angle_gamma 89.960(10)
_cell_formula_units_Z 2
_cell_length_a 5.581(3)
_cell_length_b 9.5720(10)
_cell_length_c 14.425(4)
_cell_measurement_reflns_used 64
_cell_measurement_temperature 100
_cell_measurement_theta_max 59.0
_cell_measurement_theta_min 6.0
_cell_volume 752.2(5)
_diffrn_ambient_temperature 100
_diffrn_measured_fraction_theta_full 0.79
_diffrn_measured_fraction_theta_max 0.6
_diffrn_measurement_device 'Area detector'
_diffrn_radiation_probe x-ray
_diffrn_radiation_source synchroron
_diffrn_radiation_type synchrotron
_diffrn_radiation_wavelength 0.7107
_diffrn_reflns_av_R_equivalents 0.1218
_diffrn_reflns_av_unetI/netI 0.1977
_diffrn_reflns_limit_h_max 7
_diffrn_reflns_limit_h_min -7
_diffrn_reflns_limit_k_max 13
_diffrn_reflns_limit_k_min -13
_diffrn_reflns_limit_l_max 19
_diffrn_reflns_limit_l_min -19
_diffrn_reflns_number 8412
_diffrn_reflns_theta_full 14.1
_diffrn_reflns_theta_max 32.1
_diffrn_reflns_theta_min 1.45
_diffrn_source synchrotron
_exptl_absorpt_coefficient_mu 2.027
_exptl_absorpt_correction_T_max 0.75
_exptl_absorpt_correction_T_min 0.41
_exptl_absorpt_correction_type empirical
_exptl_absorpt_process_details SADABS
_exptl_crystal_density_diffrn 2.3756
_exptl_crystal_description needle
_exptl_crystal_F_000 504
_exptl_crystal_size_max 0.05
_exptl_crystal_size_mid 0.005
_exptl_crystal_size_min 0.005
_refine_diff_density_max 0.94
_refine_diff_density_min -1.04
_refine_ls_extinction_method none
_refine_ls_goodness_of_fit_gt 2.29
_refine_ls_goodness_of_fit_ref 1.82
_refine_ls_hydrogen_treatment constr
_refine_ls_number_constraints 0
_refine_ls_number_parameters 85
_refine_ls_number_reflns 951
_refine_ls_number_restraints 0
_refine_ls_R_factor_all 0.1728
_refine_ls_R_factor_gt 0.0931
_refine_ls_shift/su_max 0.0703
_refine_ls_shift/su_mean 0.0211
_refine_ls_structure_factor_coef F
_refine_ls_weighting_details w=1/(\s^2^(F)+0.0001F^2^)
_refine_ls_weighting_scheme sigma
_refine_ls_wR_factor_gt 0.0963
_refine_ls_wR_factor_ref 0.1104
_reflns_number_gt 492
_reflns_number_total 951
_reflns_threshold_expression I>3\s(I)
_cod_data_source_file jgeosci.287_bouskaite.cif
_cod_data_source_block I
_cod_depositor_comments
;
The following automatic conversions were performed:

data item '_diffrn_radiation_probe' value 'X-ray' was changed to
'x-ray' in accordance with the built-in table derived from the CIF
Core dictionary named 'cif_core.dic' version 2.4.5 last updated on
2014-11-21.

Automatic conversion script
Id: cif_fix_values 8738 2021-04-28 16:35:53Z antanas 
;
_cod_database_code 1566236

loop_
_space_group_symop_id
_space_group_symop_operation_xyz
1 x,y,z
2 -x,-y,-z

loop_
_atom_site_label
_atom_site_type_symbol
_atom_site_fract_x
_atom_site_fract_y
_atom_site_fract_z
_atom_site_adp_type
_atom_site_U_iso_or_equiv
_atom_site_site_symmetry_multiplicity
_atom_site_occupancy
_atom_site_calc_flag
_atom_site_refinement_flags
_atom_site_disorder_assembly
_atom_site_disorder_group
Mo01 Mo 0.3042(3) 0.52983(19) 0.32050(13) Uiso 0.0173(7) 2 1 d . . .
Mo02 Mo 0.3040(3) 0.89967(18) 0.31801(13) Uiso 0.0173(7) 2 1 d . . .
S001 S 0.4442(9) 0.6763(6) 0.1300(4) Uiso 0.0196(12) 2 1 d . . .
S002 S 0.5188(8) 1.2130(5) 0.3033(4) Uiso 0.0156(12) 2 1 d . . .
O1 O 0.352(3) 0.6549(17) 0.0308(12) Uiso 0.032(4) 2 1 d . . .
O2 O 0.711(2) 0.6857(15) 0.1539(10) Uiso 0.019(3) 2 1 d . . .
O3 O 0.342(2) 0.8071(14) 0.1665(10) Uiso 0.019(3) 2 1 d . . .
O4 O 0.359(3) 0.5572(15) 0.1761(10) Uiso 0.025(3) 2 1 d . . .
O5 O 0.536(2) 1.2369(14) 0.4064(9) Uiso 0.018(3) 2 1 d . . .
O6 O 0.752(3) 1.2079(17) 0.2712(12) Uiso 0.034(4) 2 1 d . . .
O7 O 0.367(2) 1.0822(13) 0.2623(9) Uiso 0.013(3) 2 1 d . . .
O8 O 0.365(3) 1.3188(16) 0.2525(11) Uiso 0.030(4) 2 1 d . . .
O9 O 0.191(3) 0.4760(17) 0.4139(11) Uiso 0.032(4) 2 1 d . . .
O10 O 0.601(3) 0.5639(18) 0.3621(12) Uiso 0.035(4) 2 1 d . . .
O11 O 0.200(3) 0.9845(18) 0.4107(12) Uiso 0.035(4) 2 1 d . . .
O12 O 0.612(2) 0.8753(15) 0.3617(10) Uiso 0.023(3) 2 1 d . . .
O13 O 0.177(2) 0.7178(15) 0.3208(10) Uiso 0.022(3) 2 1 d . . .
Ow1 O -0.035(2) 0.9331(14) 0.2255(10) Uiso 0.020(3) 2 1 d . . .
Ow2 O -0.045(2) 0.4509(14) 0.2223(10) Uiso 0.019(3) 2 1 d . . .
Ow3 O 0.048(3) 0.2520(19) 0.5083(13) Uiso 0.043(4) 2 1 d . . .
Ow4 O 0.167(3) 0.318(2) 0.0433(14) Uiso 0.052(5) 2 1 d . . .

loop_
_atom_type_symbol
_atom_type_scat_dispersion_real
_atom_type_scat_dispersion_imag
_atom_type_scat_source
H 0.0000 0.0000 'International Tables Vol C tables 4.2.6.8 and 6.1.1.1'
Mo -1.6832 0.6857 'International Tables Vol C tables 4.2.6.8 and 6.1.1.1'
O 0.0106 0.0060 'International Tables Vol C tables 4.2.6.8 and 6.1.1.1'
S 0.1246 0.1234 'International Tables Vol C tables 4.2.6.8 and 6.1.1.1'

loop_
_geom_angle_atom_site_label_1
_geom_angle_atom_site_label_2
_geom_angle_atom_site_label_3
_geom_angle_site_symmetry_1
_geom_angle_site_symmetry_2
_geom_angle_site_symmetry_3
_geom_angle
Mo02 Mo01 S001 . . . 58.78(10)
Mo02 Mo01 S002 . . 1_545 156.95(11)
Mo02 Mo01 O4 . . . 75.5(4)
Mo02 Mo01 O8 . . 1_545 149.6(5)
Mo02 Mo01 O9 . . . 114.2(5)
Mo02 Mo01 O10 . . . 81.6(6)
Mo02 Mo01 O13 . . . 21.6(4)
Mo02 Mo01 Ow2 . . . 104.4(4)
S001 Mo01 S002 . . 1_545 105.83(14)
S001 Mo01 O4 . . . 17.9(4)
S001 Mo01 O8 . . 1_545 90.9(5)
S001 Mo01 O9 . . . 169.8(5)
S001 Mo01 O10 . . . 81.8(6)
S001 Mo01 O13 . . . 70.2(5)
S001 Mo01 Ow2 . . . 85.9(4)
S002 Mo01 O4 1_545 . . 92.2(4)
S002 Mo01 O8 1_545 . 1_545 22.9(4)
S002 Mo01 O9 1_545 . . 83.1(5)
S002 Mo01 O10 1_545 . . 79.1(6)
S002 Mo01 O13 1_545 . . 175.7(5)
S002 Mo01 Ow2 1_545 . . 90.4(4)
O4 Mo01 O8 . . 1_545 74.5(6)
O4 Mo01 O9 . . . 162.6(6)
O4 Mo01 O10 . . . 90.3(7)
O4 Mo01 O13 . . . 83.6(6)
O4 Mo01 Ow2 . . . 74.1(5)
O8 Mo01 O9 1_545 . . 96.1(7)
O8 Mo01 O10 1_545 . . 93.8(7)
O8 Mo01 O13 1_545 . . 153.3(6)
O8 Mo01 Ow2 1_545 . . 71.8(5)
O9 Mo01 O10 . . . 105.0(8)
O9 Mo01 O13 . . . 100.8(7)
O9 Mo01 Ow2 . . . 89.2(6)
O10 Mo01 O13 . . . 101.5(7)
O10 Mo01 Ow2 . . . 161.0(7)
O13 Mo01 Ow2 . . . 87.8(5)
Mo01 Mo02 S001 . . . 59.17(11)
Mo01 Mo02 S002 . . . 157.68(11)
Mo01 Mo02 O3 . . . 75.3(4)
Mo01 Mo02 O7 . . . 153.9(4)
Mo01 Mo02 O11 . . . 112.0(6)
Mo01 Mo02 O12 . . . 79.6(5)
Mo01 Mo02 O13 . . . 22.2(4)
Mo01 Mo02 Ow1 . . . 103.4(4)
S001 Mo02 S002 . . . 107.12(14)
S001 Mo02 O3 . . . 18.5(4)
S001 Mo02 O7 . . . 95.0(4)
S001 Mo02 O11 . . . 169.4(6)
S001 Mo02 O12 . . . 80.9(5)
S001 Mo02 O13 . . . 70.9(5)
S001 Mo02 Ow1 . . . 86.2(4)
S002 Mo02 O3 . . . 94.9(4)
S002 Mo02 O7 . . . 20.0(3)
S002 Mo02 O11 . . . 83.1(6)
S002 Mo02 O12 . . . 80.9(5)
S002 Mo02 O13 . . . 177.5(4)
S002 Mo02 Ow1 . . . 92.3(4)
O3 Mo02 O7 . . . 79.7(5)
O3 Mo02 O11 . . . 162.9(6)
O3 Mo02 O12 . . . 92.4(6)
O3 Mo02 O13 . . . 82.8(6)
O3 Mo02 Ow1 . . . 72.5(5)
O7 Mo02 O11 . . . 94.0(7)
O7 Mo02 O12 . . . 94.3(6)
O7 Mo02 O13 . . . 157.7(5)
O7 Mo02 Ow1 . . . 75.6(5)
O11 Mo02 O12 . . . 104.0(7)
O11 Mo02 O13 . . . 98.9(7)
O11 Mo02 Ow1 . . . 90.6(6)
O12 Mo02 O13 . . . 100.1(6)
O12 Mo02 Ow1 . . . 162.9(7)
O13 Mo02 Ow1 . . . 86.1(5)
Mo01 S001 Mo02 . . . 62.05(11)
Mo01 S001 O1 . . . 133.6(7)
Mo01 S001 O2 . . . 101.1(7)
Mo01 S001 O3 . . . 88.5(6)
Mo01 S001 O4 . . . 26.7(5)
Mo02 S001 O1 . . . 134.2(7)
Mo02 S001 O2 . . . 99.4(6)
Mo02 S001 O3 . . . 30.1(6)
Mo02 S001 O4 . . . 87.0(6)
O1 S001 O2 . . . 113.9(9)
O1 S001 O3 . . . 106.0(9)
O1 S001 O4 . . . 109.8(9)
O2 S001 O3 . . . 109.6(8)
O2 S001 O4 . . . 108.0(9)
O3 S001 O4 . . . 109.5(9)
Mo01 S002 Mo02 1_565 . . 134.66(17)
Mo01 S002 O5 1_565 . . 82.0(6)
Mo01 S002 O6 1_565 . . 112.2(7)
Mo01 S002 O7 1_565 . . 124.0(5)
Mo01 S002 O8 1_565 . . 34.3(6)
Mo02 S002 O5 . . . 85.3(6)
Mo02 S002 O6 . . . 112.7(7)
Mo02 S002 O7 . . . 28.0(5)
Mo02 S002 O8 . . . 121.7(6)
O5 S002 O6 . . . 114.4(8)
O5 S002 O7 . . . 110.3(8)
O5 S002 O8 . . . 113.6(8)
O6 S002 O7 . . . 110.9(8)
O6 S002 O8 . . . 107.9(10)
O7 S002 O8 . . . 98.7(8)
Mo02 O3 S001 . . . 131.4(9)
Mo01 O4 S001 . . . 135.4(8)
Mo02 O7 S002 . . . 132.1(8)
Mo01 O8 S002 1_565 . . 122.8(8)
Mo01 O13 Mo02 . . . 136.2(7)

loop_
_geom_bond_atom_site_label_1
_geom_bond_atom_site_label_2
_geom_bond_site_symmetry_1
_geom_bond_site_symmetry_2
_geom_bond_distance
Mo01 Mo02 . . 3.545(3)
Mo01 S001 . . 3.446(6)
Mo01 S002 . 1_545 3.255(5)
Mo01 O4 . . 2.205(16)
Mo01 O8 . 1_545 2.182(15)
Mo01 O9 . . 1.720(18)
Mo01 O10 . . 1.677(15)
Mo01 O13 . . 1.933(14)
Mo01 Ow2 . . 2.266(12)
Mo02 S001 . . 3.432(6)
Mo02 S002 . . 3.277(5)
Mo02 O3 . . 2.296(14)
Mo02 O7 . . 2.071(14)
Mo02 O11 . . 1.665(17)
Mo02 O12 . . 1.750(13)
Mo02 O13 . . 1.887(14)
Mo02 Ow1 . . 2.164(13)
S001 O1 . . 1.422(16)
S001 O2 . . 1.469(14)
S001 O3 . . 1.449(14)
S001 O4 . . 1.509(17)
S002 O5 . . 1.461(14)
S002 O6 . . 1.453(17)
S002 O7 . . 1.507(13)
S002 O8 . . 1.507(16)
